data_7700150
loop_
_publ_author_name
'Yang, Dong-Dong'
'Lu, Li-Ping'
'Zhu, Miao-Li'

_publ_section_title
;
 Structural diversity, magnetic property, or luminescence sensing of
 Co(ii) and Cd(ii) coordination polymers derived from designed
 3,3'-((5-carboxy-1,3-phenylene)bis(oxy))dibenzoic acid.
;
_journal_issue 27
_journal_name_full 'Dalton transactions (Cambridge, England : 2003)'
_journal_page_first 10220
_journal_page_last 10234
_journal_paper_doi 10.1039/c9dt01736d
_journal_volume 48
_journal_year 2019
_chemical_formula_moiety 'C62 H42 Co3 N4 O18 [+ solvent = 1.5(C3 H7 N O), 2(H2 O)]'
_chemical_formula_sum 'C66.5 H56.5 Co3 N5.5 O21.5'
_chemical_formula_weight 1453.46
_space_group_crystal_system monoclinic
_space_group_IT_number 15
_space_group_name_Hall '-C 2yc'
_space_group_name_H-M_alt 'C 1 2/c 1'
_symmetry_space_group_name_Hall '-C 2yc'
_symmetry_space_group_name_H-M 'C 1 2/c 1'
_atom_sites_solution_hydrogens mixed
_audit_block_doi 10.5517/ccdc.csd.cc22542h
_audit_creation_method SHELXL-2014/7
_audit_update_record
;
2019-04-22 deposited with the CCDC.    2019-06-03 downloaded from the CCDC.
;
_cell_angle_alpha 90
_cell_angle_beta 131.7038(11)
_cell_angle_gamma 90
_cell_formula_units_Z 4
_cell_length_a 26.8675(12)
_cell_length_b 15.9546(7)
_cell_length_c 19.7583(9)
_cell_measurement_reflns_used 7495
_cell_measurement_temperature 297(2)
_cell_measurement_theta_max 29.10
_cell_measurement_theta_min 3.26
_cell_volume 6323.4(5)
_computing_cell_refinement 'Bruker SAINT'
_computing_data_collection 'Bruker APEX2'
_computing_data_reduction 'Bruker SAINT'
_computing_molecular_graphics 'Bruker SHELXTL'
_computing_publication_material 'Bruker SHELXTL'
_computing_structure_refinement 'SHELXL-2014/7 (Sheldrick, 2014)'
_computing_structure_solution 'SHELXS-97 (Sheldrick 2008)'
_diffrn_ambient_temperature 297(2)
_diffrn_measured_fraction_theta_full 0.996
_diffrn_measured_fraction_theta_max 0.996
_diffrn_measurement_device_type 'Bruker APEX-II CCD'
_diffrn_measurement_method '\f and \w scans'
_diffrn_radiation_type MoK\a
_diffrn_radiation_wavelength 0.71073
_diffrn_reflns_av_R_equivalents 0.0605
_diffrn_reflns_av_unetI/netI 0.0597
_diffrn_reflns_Laue_measured_fraction_full 0.996
_diffrn_reflns_Laue_measured_fraction_max 0.996
_diffrn_reflns_limit_h_max 31
_diffrn_reflns_limit_h_min -31
_diffrn_reflns_limit_k_max 18
_diffrn_reflns_limit_k_min -18
_diffrn_reflns_limit_l_max 22
_diffrn_reflns_limit_l_min -23
_diffrn_reflns_number 23844
_diffrn_reflns_point_group_measured_fraction_full 0.996
_diffrn_reflns_point_group_measured_fraction_max 0.996
_diffrn_reflns_theta_full 25.048
_diffrn_reflns_theta_max 25.048
_diffrn_reflns_theta_min 2.903
_exptl_absorpt_coefficient_mu 0.863
_exptl_absorpt_correction_type multi-scan
_exptl_absorpt_process_details SADABS
_exptl_crystal_colour pink
_exptl_crystal_density_diffrn 1.527
_exptl_crystal_description block
_exptl_crystal_F_000 2988
_exptl_crystal_size_max 0.3
_exptl_crystal_size_mid 0.25
_exptl_crystal_size_min 0.15
_exptl_transmission_factor_max 0.7458
_exptl_transmission_factor_min 0.6178
_refine_diff_density_max 0.587
_refine_diff_density_min -0.364
_refine_diff_density_rms 0.058
_refine_ls_extinction_method none
_refine_ls_goodness_of_fit_ref 1.003
_refine_ls_hydrogen_treatment constr
_refine_ls_matrix_type full
_refine_ls_number_parameters 394
_refine_ls_number_reflns 5576
_refine_ls_number_restraints 0
_refine_ls_restrained_S_all 1.003
_refine_ls_R_factor_all 0.0849
_refine_ls_R_factor_gt 0.0463
_refine_ls_shift/su_max 0.004
_refine_ls_shift/su_mean 0.000
_refine_ls_structure_factor_coef Fsqd
_refine_ls_weighting_details 'w=1/[\s^2^(Fo^2^)+(0.0524P)^2^+4.6605P] where P=(Fo^2^+2Fc^2^)/3'
_refine_ls_weighting_scheme calc
_refine_ls_wR_factor_gt 0.0996
_refine_ls_wR_factor_ref 0.1130
_reflns_Friedel_coverage 0.000
_reflns_number_gt 3675
_reflns_number_total 5576
_reflns_threshold_expression 'I > 2\s(I)'
_cod_data_source_file c9dt01736d2.cif
_cod_data_source_block yd341co-15_sq
_cod_depositor_comments
;
The following automatic conversions were performed:

'_exptl_absorpt_correction_type' value 'Multi-scan' changed to
'multi-scan' according to
/home/data/users/saulius/crontab/automatic-downloads/rss-feeds/RSC/lib/dictionaries/cif_core.dic
dictionary named 'cif_core.dic' version 2.4.2 from 2011-04-26.

Automatic conversion script
Id: cif_fix_values 4973 2017-02-22 13:04:09Z antanas 

 Adding full bibliography for 7700150--7700154.cif.
;
_cod_original_cell_volume 6323.3(5)
_cod_original_formula_sum 'C66.50 H56.50 Co3 N5.50 O21.50'
_cod_database_code 7700150
_shelx_shelxl_version_number 2014/7
_shelx_space_group_comment
;
The symmetry employed for this shelxl refinement is uniquely defined
by the following loop, which should always be used as a source of
symmetry information in preference to the above space-group names.
They are only intended as comments.
;

loop_
_space_group_symop_operation_xyz
'x, y, z'
'-x, y, -z+1/2'
'x+1/2, y+1/2, z'
'-x+1/2, y+1/2, -z+1/2'
'-x, -y, -z'
'x, -y, z-1/2'
'-x+1/2, -y+1/2, -z'
'x+1/2, -y+1/2, z-1/2'

loop_
_atom_site_label
_atom_site_type_symbol
_atom_site_fract_x
_atom_site_fract_y
_atom_site_fract_z
_atom_site_U_iso_or_equiv
_atom_site_adp_type
_atom_site_occupancy
_atom_site_site_symmetry_order
_atom_site_calc_flag
_atom_site_refinement_flags_posn
_atom_site_refinement_flags_adp
_atom_site_refinement_flags_occupancy
Co1 Co 0.14546(2) 0.37449(3) 0.51971(3) 0.03778(15) Uani 1 1 d . . .
Co2 Co 0.2500 0.2500 0.5000 0.0476(2) Uani 1 2 d S . P
O1 O 0.24901(15) 0.37348(16) 0.4741(2) 0.0626(8) Uani 1 1 d . . .
O2 O 0.16865(13) 0.44322(15) 0.45594(17) 0.0503(7) Uani 1 1 d . . .
O3 O 0.30885(13) 0.27783(16) 0.63616(18) 0.0541(7) Uani 1 1 d . . .
O4 O 0.24262(13) 0.36026(17) 0.63786(17) 0.0557(7) Uani 1 1 d . . .
O5 O 0.12049(13) 0.30044(15) 0.58056(16) 0.0460(6) Uani 1 1 d . . .
O6 O 0.14089(13) 0.17254(15) 0.55869(17) 0.0505(7) Uani 1 1 d . . .
O7 O 0.38000(13) 0.58844(18) 0.47496(18) 0.0604(8) Uani 1 1 d . . .
O8 O 0.18897(15) 0.73631(15) 0.39077(18) 0.0553(8) Uani 1 1 d . . .
O9 O 0.15422(12) 0.26041(14) 0.46684(16) 0.0446(6) Uani 1 1 d . . .
H9A H 0.1465 0.2209 0.4854 0.067 Uiso 1 1 d R U .
H9B H 0.1282 0.2572 0.4114 0.067 Uiso 1 1 d R U .
N1 N 0.13683(15) 0.48933(19) 0.5657(2) 0.0450(8) Uani 1 1 d . . .
N2 N 0.04376(15) 0.40948(19) 0.4140(2) 0.0440(8) Uani 1 1 d . . .
C1 C 0.31780(18) 0.5908(2) 0.4496(2) 0.0418(9) Uani 1 1 d . . .
C2 C 0.2834(2) 0.6652(2) 0.4274(2) 0.0457(10) Uani 1 1 d . . .
H2 H 0.2993 0.7150 0.4234 0.055 Uiso 1 1 calc R U .
C3 C 0.22507(19) 0.6637(2) 0.4115(2) 0.0395(9) Uani 1 1 d . . .
C4 C 0.20327(19) 0.5915(2) 0.4223(2) 0.0376(8) Uani 1 1 d . . .
H4 H 0.1649 0.5921 0.4139 0.045 Uiso 1 1 calc R U .
C5 C 0.23882(17) 0.5175(2) 0.4457(2) 0.0343(8) Uani 1 1 d . . .
C6 C 0.29596(17) 0.5154(2) 0.4571(2) 0.0381(8) Uani 1 1 d . . .
C7 C 0.21681(19) 0.4379(2) 0.4597(2) 0.0394(9) Uani 1 1 d . . .
C8 C 0.38864(18) 0.6181(2) 0.4178(3) 0.0417(9) Uani 1 1 d . . .
C9 C 0.33788(17) 0.6317(2) 0.3263(2) 0.0380(8) Uani 1 1 d . . .
H9 H 0.2939 0.6217 0.2992 0.046 Uiso 1 1 calc R U .
C10 C 0.35209(18) 0.6603(2) 0.2744(2) 0.0387(9) Uani 1 1 d . . .
C11 C 0.4176(2) 0.6734(3) 0.3153(3) 0.0555(11) Uani 1 1 d . . .
H11 H 0.4278 0.6927 0.2813 0.067 Uiso 1 1 calc R U .
C12 C 0.4678(2) 0.6580(3) 0.4064(3) 0.0745(14) Uani 1 1 d . . .
H12 H 0.5119 0.6660 0.4334 0.089 Uiso 1 1 calc R U .
C13 C 0.45391(19) 0.6310(3) 0.4577(3) 0.0625(12) Uani 1 1 d . . .
H13 H 0.4883 0.6214 0.5194 0.075 Uiso 1 1 calc R U .
C14 C 0.29646(19) 0.3243(2) 0.6748(3) 0.0405(9) Uani 1 1 d . . .
C15 C 0.17217(19) 0.7867(2) 0.3210(2) 0.0399(9) Uani 1 1 d . . .
C16 C 0.15969(18) 0.7554(2) 0.2461(2) 0.0394(9) Uani 1 1 d . . .
H16 H 0.1629 0.6981 0.2410 0.047 Uiso 1 1 calc R U .
C17 C 0.14228(17) 0.8094(2) 0.1782(2) 0.0343(8) Uani 1 1 d . . .
C18 C 0.13573(18) 0.8943(2) 0.1853(2) 0.0415(9) Uani 1 1 d . . .
H18 H 0.1244 0.9311 0.1404 0.050 Uiso 1 1 calc R U .
C19 C 0.1461(2) 0.9241(2) 0.2595(3) 0.0487(10) Uani 1 1 d . . .
H19 H 0.1406 0.9808 0.2634 0.058 Uiso 1 1 calc R U .
C20 C 0.1648(2) 0.8706(2) 0.3281(3) 0.0479(10) Uani 1 1 d . . .
H20 H 0.1721 0.8911 0.3782 0.058 Uiso 1 1 calc R U .
C21 C 0.13391(17) 0.2245(2) 0.5999(2) 0.0365(8) Uani 1 1 d . . .
C22 C 0.1867(2) 0.5277(3) 0.6429(3) 0.0725(14) Uani 1 1 d . . .
H22 H 0.2272 0.4999 0.6837 0.087 Uiso 1 1 calc R U .
C23 C 0.1807(3) 0.6067(3) 0.6649(4) 0.0949(19) Uani 1 1 d . . .
H23 H 0.2165 0.6315 0.7195 0.114 Uiso 1 1 calc R U .
C24 C 0.1212(3) 0.6482(3) 0.6051(4) 0.0908(18) Uani 1 1 d . . .
H24 H 0.1163 0.7021 0.6180 0.109 Uiso 1 1 calc R U .
C25 C 0.0692(3) 0.6095(3) 0.5261(4) 0.0775(14) Uani 1 1 d . . .
H25 H 0.0280 0.6360 0.4852 0.093 Uiso 1 1 calc R U .
C26 C 0.0789(2) 0.5303(2) 0.5080(3) 0.0518(10) Uani 1 1 d . . .
C27 C 0.0250(2) 0.4841(2) 0.4233(3) 0.0516(10) Uani 1 1 d . . .
C28 C -0.0389(3) 0.5143(3) 0.3597(3) 0.0804(15) Uani 1 1 d . . .
H28 H -0.0505 0.5660 0.3676 0.097 Uiso 1 1 calc R U .
C29 C -0.0857(3) 0.4663(4) 0.2837(4) 0.0993(19) Uani 1 1 d . . .
H29 H -0.1294 0.4851 0.2403 0.119 Uiso 1 1 calc R U .
C30 C -0.0677(3) 0.3915(4) 0.2726(3) 0.0896(17) Uani 1 1 d . . .
H30 H -0.0985 0.3591 0.2212 0.108 Uiso 1 1 calc R U .
C31 C -0.0029(2) 0.3649(3) 0.3391(3) 0.0616(12) Uani 1 1 d . . .
H31 H 0.0091 0.3134 0.3317 0.074 Uiso 1 1 calc R U .

loop_
_atom_site_aniso_label
_atom_site_aniso_U_11
_atom_site_aniso_U_22
_atom_site_aniso_U_33
_atom_site_aniso_U_23
_atom_site_aniso_U_13
_atom_site_aniso_U_12
Co1 0.0494(3) 0.0338(3) 0.0413(3) -0.0022(2) 0.0349(3) -0.0004(2)
Co2 0.0871(6) 0.0265(4) 0.0731(5) 0.0000(3) 0.0717(5) 0.0026(4)
O1 0.103(2) 0.0302(14) 0.108(2) 0.0071(15) 0.093(2) 0.0062(15)
O2 0.0631(18) 0.0418(15) 0.0639(18) 0.0077(13) 0.0498(17) 0.0006(13)
O3 0.0668(19) 0.0559(17) 0.0634(19) -0.0044(14) 0.0533(17) 0.0085(14)
O4 0.0494(17) 0.0685(19) 0.0465(17) -0.0051(14) 0.0308(15) 0.0178(15)
O5 0.0667(18) 0.0381(15) 0.0482(16) 0.0053(12) 0.0446(16) 0.0055(13)
O6 0.077(2) 0.0426(15) 0.0581(18) -0.0047(13) 0.0559(17) -0.0046(14)
O7 0.0417(16) 0.082(2) 0.0485(17) 0.0300(15) 0.0261(15) 0.0046(15)
O8 0.100(2) 0.0397(15) 0.0574(17) 0.0143(13) 0.0656(18) 0.0201(15)
O9 0.0701(18) 0.0347(13) 0.0523(16) -0.0038(11) 0.0504(16) -0.0045(13)
N1 0.046(2) 0.0396(18) 0.060(2) -0.0092(16) 0.0393(19) -0.0027(16)
N2 0.053(2) 0.0428(18) 0.0412(19) -0.0008(15) 0.0336(18) -0.0073(16)
C1 0.042(2) 0.050(2) 0.033(2) 0.0076(17) 0.025(2) 0.002(2)
C2 0.058(3) 0.039(2) 0.037(2) 0.0051(17) 0.031(2) -0.008(2)
C3 0.060(3) 0.0332(19) 0.033(2) 0.0030(16) 0.034(2) 0.0067(19)
C4 0.054(2) 0.038(2) 0.035(2) 0.0022(16) 0.035(2) 0.0014(18)
C5 0.046(2) 0.0334(19) 0.0286(19) -0.0034(15) 0.0270(19) -0.0040(17)
C6 0.047(2) 0.043(2) 0.0238(19) 0.0006(16) 0.0234(19) -0.0054(18)
C7 0.055(2) 0.038(2) 0.037(2) -0.0016(17) 0.035(2) -0.0050(19)
C8 0.036(2) 0.040(2) 0.045(2) 0.0023(18) 0.025(2) -0.0003(18)
C9 0.0284(19) 0.038(2) 0.048(2) -0.0006(17) 0.0252(19) -0.0057(17)
C10 0.041(2) 0.0346(19) 0.049(2) -0.0058(17) 0.033(2) -0.0064(17)
C11 0.046(3) 0.072(3) 0.063(3) -0.013(2) 0.043(3) -0.016(2)
C12 0.038(3) 0.119(4) 0.070(4) -0.012(3) 0.037(3) -0.015(3)
C13 0.033(2) 0.086(3) 0.050(3) 0.004(2) 0.020(2) 0.001(2)
C14 0.052(2) 0.036(2) 0.054(2) 0.0039(18) 0.044(2) 0.0035(19)
C15 0.057(2) 0.0345(19) 0.038(2) 0.0060(16) 0.036(2) 0.0068(18)
C16 0.054(2) 0.0262(18) 0.044(2) 0.0010(16) 0.035(2) 0.0026(18)
C17 0.037(2) 0.0345(19) 0.034(2) 0.0021(16) 0.0251(19) 0.0042(16)
C18 0.052(2) 0.036(2) 0.041(2) 0.0097(16) 0.033(2) 0.0080(18)
C19 0.073(3) 0.0280(19) 0.056(3) 0.0057(18) 0.047(2) 0.0096(19)
C20 0.075(3) 0.035(2) 0.046(2) -0.0025(18) 0.045(2) 0.003(2)
C21 0.038(2) 0.041(2) 0.037(2) -0.0078(17) 0.028(2) -0.0086(18)
C22 0.053(3) 0.073(3) 0.086(4) -0.041(3) 0.044(3) -0.014(3)
C23 0.081(4) 0.082(4) 0.121(5) -0.061(4) 0.066(4) -0.029(3)
C24 0.102(5) 0.048(3) 0.140(6) -0.030(3) 0.088(5) -0.005(3)
C25 0.087(4) 0.052(3) 0.099(4) -0.007(3) 0.064(4) 0.006(3)
C26 0.063(3) 0.037(2) 0.068(3) 0.001(2) 0.049(3) 0.003(2)
C27 0.058(3) 0.046(2) 0.055(3) 0.010(2) 0.040(3) 0.007(2)
C28 0.070(4) 0.079(4) 0.066(3) 0.016(3) 0.034(3) 0.027(3)
C29 0.072(4) 0.126(5) 0.057(4) 0.020(4) 0.025(3) 0.031(4)
C30 0.069(4) 0.124(5) 0.044(3) -0.005(3) 0.024(3) 0.003(4)
C31 0.073(3) 0.067(3) 0.049(3) -0.010(2) 0.042(3) -0.012(3)

loop_
_atom_type_symbol
_atom_type_description
_atom_type_scat_dispersion_real
_atom_type_scat_dispersion_imag
_atom_type_scat_source
C C 0.0033 0.0016 'International Tables Vol C Tables 4.2.6.8 and 6.1.1.4'
H H 0.0000 0.0000 'International Tables Vol C Tables 4.2.6.8 and 6.1.1.4'
N N 0.0061 0.0033 'International Tables Vol C Tables 4.2.6.8 and 6.1.1.4'
O O 0.0106 0.0060 'International Tables Vol C Tables 4.2.6.8 and 6.1.1.4'
Co Co 0.3494 0.9721 'International Tables Vol C Tables 4.2.6.8 and 6.1.1.4'

loop_
_geom_angle_atom_site_label_1
_geom_angle_atom_site_label_2
_geom_angle_atom_site_label_3
_geom_angle
_geom_angle_site_symmetry_1
_geom_angle_site_symmetry_3
O4 Co1 O2 94.67(11) . .
O4 Co1 O5 86.29(11) . .
O2 Co1 O5 177.53(10) . .
O4 Co1 N1 91.55(11) . .
O2 Co1 N1 88.05(10) . .
O5 Co1 N1 94.21(10) . .
O4 Co1 N2 167.18(11) . .
O2 Co1 N2 88.46(10) . .
O5 Co1 N2 91.10(10) . .
N1 Co1 N2 76.11(12) . .
O4 Co1 O9 89.52(10) . .
O2 Co1 O9 88.76(9) . .
O5 Co1 O9 88.97(9) . .
N1 Co1 O9 176.70(10) . .
N2 Co1 O9 102.99(11) . .
O1 Co2 O1 180.0 7_556 .
O1 Co2 O3 89.43(11) 7_556 7_556
O1 Co2 O3 90.57(11) . 7_556
O1 Co2 O3 90.57(11) 7_556 .
O1 Co2 O3 89.43(11) . .
O3 Co2 O3 180.0 7_556 .
O1 Co2 O9 92.01(10) 7_556 7_556
O1 Co2 O9 87.99(10) . 7_556
O3 Co2 O9 95.84(9) 7_556 7_556
O3 Co2 O9 84.16(9) . 7_556
O1 Co2 O9 87.99(10) 7_556 .
O1 Co2 O9 92.01(10) . .
O3 Co2 O9 84.16(9) 7_556 .
O3 Co2 O9 95.84(9) . .
O9 Co2 O9 180.0 7_556 .
C7 O1 Co2 138.3(2) . .
C7 O2 Co1 130.7(2) . .
C14 O3 Co2 129.4(3) . .
C14 O4 Co1 145.2(2) . .
C21 O5 Co1 125.9(2) . .
C8 O7 C1 120.8(3) . .
C3 O8 C15 118.6(3) . .
Co1 O9 Co2 113.38(10) . .
Co1 O9 H9A 106.5 . .
Co2 O9 H9A 113.7 . .
Co1 O9 H9B 115.0 . .
Co2 O9 H9B 100.5 . .
H9A O9 H9B 107.7 . .
C22 N1 C26 117.7(3) . .
C22 N1 Co1 124.9(3) . .
C26 N1 Co1 116.9(3) . .
C31 N2 C27 117.2(4) . .
C31 N2 Co1 126.2(3) . .
C27 N2 Co1 116.6(3) . .
C6 C1 C2 122.4(3) . .
C6 C1 O7 115.5(3) . .
C2 C1 O7 121.8(3) . .
C3 C2 C1 118.4(3) . .
C3 C2 H2 120.8 . .
C1 C2 H2 120.8 . .
C4 C3 C2 121.2(3) . .
C4 C3 O8 117.4(3) . .
C2 C3 O8 121.3(3) . .
C3 C4 C5 119.7(3) . .
C3 C4 H4 120.2 . .
C5 C4 H4 120.2 . .
C6 C5 C4 120.9(3) . .
C6 C5 C7 118.3(3) . .
C4 C5 C7 120.8(3) . .
C1 C6 C5 117.3(3) . .
O1 C7 O2 127.1(3) . .
O1 C7 C5 116.1(3) . .
O2 C7 C5 116.8(3) . .
C9 C8 C13 120.0(4) . .
C9 C8 O7 124.7(3) . .
C13 C8 O7 115.2(3) . .
C8 C9 C10 120.2(3) . .
C8 C9 H9 119.9 . .
C10 C9 H9 119.9 . .
C11 C10 C9 119.2(4) . .
C11 C10 C14 120.9(3) . 6_565
C9 C10 C14 119.9(3) . 6_565
C12 C11 C10 120.0(4) . .
C12 C11 H11 120.0 . .
C10 C11 H11 120.0 . .
C13 C12 C11 120.9(4) . .
C13 C12 H12 119.5 . .
C11 C12 H12 119.5 . .
C12 C13 C8 119.7(4) . .
C12 C13 H13 120.1 . .
C8 C13 H13 120.1 . .
O4 C14 O3 126.1(4) . .
O4 C14 C10 116.7(3) . 6_566
O3 C14 C10 117.2(3) . 6_566
C20 C15 C16 121.1(3) . .
C20 C15 O8 115.9(3) . .
C16 C15 O8 123.0(3) . .
C15 C16 C17 119.9(3) . .
C15 C16 H16 120.0 . .
C17 C16 H16 120.0 . .
C16 C17 C18 119.5(3) . .
C16 C17 C21 119.6(3) . 6_565
C18 C17 C21 120.9(3) . 6_565
C19 C18 C17 119.7(3) . .
C19 C18 H18 120.2 . .
C17 C18 H18 120.2 . .
C20 C19 C18 120.9(3) . .
C20 C19 H19 119.5 . .
C18 C19 H19 119.5 . .
C15 C20 C19 118.9(3) . .
C15 C20 H20 120.6 . .
C19 C20 H20 120.6 . .
O5 C21 O6 125.2(3) . .
O5 C21 C17 118.5(3) . 6_566
O6 C21 C17 116.3(3) . 6_566
N1 C22 C23 122.8(5) . .
N1 C22 H22 118.6 . .
C23 C22 H22 118.6 . .
C24 C23 C22 119.0(5) . .
C24 C23 H23 120.5 . .
C22 C23 H23 120.5 . .
C23 C24 C25 119.1(5) . .
C23 C24 H24 120.4 . .
C25 C24 H24 120.4 . .
C24 C25 C26 118.8(5) . .
C24 C25 H25 120.6 . .
C26 C25 H25 120.6 . .
N1 C26 C25 122.6(4) . .
N1 C26 C27 115.3(3) . .
C25 C26 C27 122.2(4) . .
N2 C27 C28 122.5(4) . .
N2 C27 C26 114.6(3) . .
C28 C27 C26 122.9(4) . .
C27 C28 C29 118.6(5) . .
C27 C28 H28 120.7 . .
C29 C28 H28 120.7 . .
C30 C29 C28 119.9(5) . .
C30 C29 H29 120.1 . .
C28 C29 H29 120.1 . .
C29 C30 C31 118.4(5) . .
C29 C30 H30 120.8 . .
C31 C30 H30 120.8 . .
N2 C31 C30 123.4(5) . .
N2 C31 H31 118.3 . .
C30 C31 H31 118.3 . .

loop_
_geom_bond_atom_site_label_1
_geom_bond_atom_site_label_2
_geom_bond_distance
_geom_bond_site_symmetry_2
Co1 O4 2.051(3) .
Co1 O2 2.055(2) .
Co1 O5 2.089(2) .
Co1 N1 2.125(3) .
Co1 N2 2.132(3) .
Co1 O9 2.188(2) .
Co2 O1 2.031(2) 7_556
Co2 O1 2.031(2) .
Co2 O3 2.068(3) 7_556
Co2 O3 2.068(3) .
Co2 O9 2.199(2) 7_556
Co2 O9 2.199(2) .
O1 C7 1.248(4) .
O2 C7 1.248(4) .
O3 C14 1.258(4) .
O4 C14 1.245(4) .
O5 C21 1.250(4) .
O6 C21 1.261(4) .
O7 C8 1.379(4) .
O7 C1 1.390(4) .
O8 C3 1.387(4) .
O8 C15 1.388(4) .
O9 H9A 0.8222 .
O9 H9B 0.8204 .
N1 C22 1.333(5) .
N1 C26 1.338(5) .
N2 C31 1.342(5) .
N2 C27 1.353(5) .
C1 C6 1.389(5) .
C1 C2 1.384(5) .
C2 C3 1.377(5) .
C2 H2 0.9300 .
C3 C4 1.371(5) .
C4 C5 1.390(5) .
C4 H4 0.9300 .
C5 C6 1.396(5) .
C5 C7 1.503(5) .
C8 C9 1.376(5) .
C8 C13 1.378(5) .
C9 C10 1.389(5) .
C9 H9 0.9300 .
C10 C11 1.378(5) .
C10 C14 1.501(5) 6_565
C11 C12 1.375(6) .
C11 H11 0.9300 .
C12 C13 1.363(6) .
C12 H12 0.9300 .
C13 H13 0.9300 .
C14 C10 1.501(5) 6_566
C15 C20 1.374(5) .
C15 C16 1.375(4) .
C16 C17 1.387(4) .
C16 H16 0.9300 .
C17 C18 1.385(5) .
C17 C21 1.507(4) 6_565
C18 C19 1.381(5) .
C18 H18 0.9300 .
C19 C20 1.382(5) .
C19 H19 0.9300 .
C20 H20 0.9300 .
C21 C17 1.506(4) 6_566
C22 C23 1.378(6) .
C22 H22 0.9300 .
C23 C24 1.369(7) .
C23 H23 0.9300 .
C24 C25 1.367(7) .
C24 H24 0.9300 .
C25 C26 1.385(5) .
C25 H25 0.9300 .
C26 C27 1.489(5) .
C27 C28 1.374(6) .
C28 C29 1.382(7) .
C28 H28 0.9300 .
C29 C30 1.360(7) .
C29 H29 0.9300 .
C30 C31 1.376(6) .
C30 H30 0.9300 .
C31 H31 0.9300 .

loop_
_geom_hbond_atom_site_label_D
_geom_hbond_atom_site_label_H
_geom_hbond_atom_site_label_A
_geom_hbond_distance_DH
_geom_hbond_distance_HA
_geom_hbond_distance_DA
_geom_hbond_angle_DHA
O9 H9A O6 0.82 1.73 2.500(3) 154.4
C22 H22 O4 0.93 2.54 3.099(5) 119.0

loop_
_geom_torsion_atom_site_label_1
_geom_torsion_atom_site_label_2
_geom_torsion_atom_site_label_3
_geom_torsion_atom_site_label_4
_geom_torsion
_geom_torsion_site_symmetry_1
_geom_torsion_site_symmetry_4
C8 O7 C1 C6 128.0(3) . .
C8 O7 C1 C2 -58.3(5) . .
C6 C1 C2 C3 -0.6(5) . .
O7 C1 C2 C3 -173.9(3) . .
C1 C2 C3 C4 3.8(5) . .
C1 C2 C3 O8 178.7(3) . .
C15 O8 C3 C4 -133.0(3) . .
C15 O8 C3 C2 51.9(5) . .
C2 C3 C4 C5 -3.0(5) . .
O8 C3 C4 C5 -178.1(3) . .
C3 C4 C5 C6 -1.0(5) . .
C3 C4 C5 C7 178.8(3) . .
C2 C1 C6 C5 -3.1(5) . .
O7 C1 C6 C5 170.5(3) . .
C4 C5 C6 C1 3.9(5) . .
C7 C5 C6 C1 -175.9(3) . .
Co2 O1 C7 O2 -1.2(7) . .
Co2 O1 C7 C5 178.7(3) . .
Co1 O2 C7 O1 29.7(6) . .
Co1 O2 C7 C5 -150.2(2) . .
C6 C5 C7 O1 -5.2(5) . .
C4 C5 C7 O1 174.9(3) . .
C6 C5 C7 O2 174.7(3) . .
C4 C5 C7 O2 -5.2(5) . .
C1 O7 C8 C9 -17.5(6) . .
C1 O7 C8 C13 165.2(4) . .
C13 C8 C9 C10 -1.5(6) . .
O7 C8 C9 C10 -178.8(3) . .
C8 C9 C10 C11 1.2(5) . .
C8 C9 C10 C14 -179.5(3) . 6_565
C9 C10 C11 C12 0.1(6) . .
C14 C10 C11 C12 -179.2(4) 6_565 .
C10 C11 C12 C13 -1.1(7) . .
C11 C12 C13 C8 0.7(7) . .
C9 C8 C13 C12 0.6(6) . .
O7 C8 C13 C12 178.1(4) . .
Co1 O4 C14 O3 5.6(7) . .
Co1 O4 C14 C10 -175.9(3) . 6_566
Co2 O3 C14 O4 4.8(5) . .
Co2 O3 C14 C10 -173.7(2) . 6_566
C3 O8 C15 C20 -151.7(4) . .
C3 O8 C15 C16 32.0(5) . .
C20 C15 C16 C17 3.0(6) . .
O8 C15 C16 C17 179.2(3) . .
C15 C16 C17 C18 -1.9(5) . .
C15 C16 C17 C21 175.3(3) . 6_565
C16 C17 C18 C19 -0.4(5) . .
C21 C17 C18 C19 -177.5(3) 6_565 .
C17 C18 C19 C20 1.7(6) . .
C16 C15 C20 C19 -1.7(6) . .
O8 C15 C20 C19 -178.2(4) . .
C18 C19 C20 C15 -0.6(6) . .
Co1 O5 C21 O6 -28.5(5) . .
Co1 O5 C21 C17 151.8(2) . 6_566
C26 N1 C22 C23 -0.2(7) . .
Co1 N1 C22 C23 172.1(4) . .
N1 C22 C23 C24 -0.3(8) . .
C22 C23 C24 C25 1.2(9) . .
C23 C24 C25 C26 -1.7(8) . .
C22 N1 C26 C25 -0.4(6) . .
Co1 N1 C26 C25 -173.3(3) . .
C22 N1 C26 C27 -179.6(3) . .
Co1 N1 C26 C27 7.5(4) . .
C24 C25 C26 N1 1.3(7) . .
C24 C25 C26 C27 -179.5(4) . .
C31 N2 C27 C28 0.0(6) . .
Co1 N2 C27 C28 179.5(3) . .
C31 N2 C27 C26 179.6(3) . .
Co1 N2 C27 C26 -0.9(4) . .
N1 C26 C27 N2 -4.3(5) . .
C25 C26 C27 N2 176.5(4) . .
N1 C26 C27 C28 175.3(4) . .
C25 C26 C27 C28 -3.9(6) . .
N2 C27 C28 C29 0.4(7) . .
C26 C27 C28 C29 -179.2(4) . .
C27 C28 C29 C30 -1.1(8) . .
C28 C29 C30 C31 1.3(9) . .
C27 N2 C31 C30 0.2(6) . .
Co1 N2 C31 C30 -179.1(4) . .
C29 C30 C31 N2 -0.9(8) . .
